data_7208471
loop_
_publ_author_name
'Zheng, Sheng-Run'
'Cai, Song-Liang'
'Tan, Jing-Bo'
'Fan, Jun'
'Zhang, Wei-Guang'

_publ_section_title
;
 Spontaneous resolution of a coordination polymer containing stereogenic
 five-coordinate Zn(ii) centers and achiral ligands with axially chiral
 conformation
;
_journal_issue 19
_journal_name_full CrystEngComm
_journal_page_first 6241
_journal_paper_doi 10.1039/c2ce25428j
_journal_volume 14
_journal_year 2012
_chemical_formula_sum 'C10 H5 N3 O4 Zn'
_chemical_formula_weight 296.54
_chemical_name_systematic
;
?
;
_space_group_IT_number 19
_symmetry_cell_setting orthorhombic
_symmetry_space_group_name_Hall 'P 2ac 2ab'
_symmetry_space_group_name_H-M 'P 21 21 21'
_atom_sites_solution_hydrogens geom
_atom_sites_solution_primary direct
_atom_sites_solution_secondary difmap
_audit_creation_method SHELXL-97
_cell_angle_alpha 90.00
_cell_angle_beta 90.00
_cell_angle_gamma 90.00
_cell_formula_units_Z 4
_cell_length_a 9.641(2)
_cell_length_b 10.711(2)
_cell_length_c 11.172(3)
_cell_measurement_reflns_used 1670
_cell_measurement_temperature 298(2)
_cell_measurement_theta_max 21.45
_cell_measurement_theta_min 2.63
_cell_volume 1153.7(4)
_computing_cell_refinement 'Bruker SAINT'
_computing_data_collection 'Bruker APEX2'
_computing_data_reduction 'Bruker SAINT'
_computing_molecular_graphics 'Bruker SHELXTL'
_computing_publication_material 'Bruker SHELXTL'
_computing_structure_refinement 'SHELXL-97 (Sheldrick, 1997)'
_computing_structure_solution 'SHELXS-97 (Sheldrick, 1990)'
_diffrn_ambient_temperature 298(2)
_diffrn_measured_fraction_theta_full 0.998
_diffrn_measured_fraction_theta_max 0.998
_diffrn_measurement_device_type 'Bruker APEX-II CCD'
_diffrn_measurement_method '\f and \w scans'
_diffrn_radiation_monochromator graphite
_diffrn_radiation_source 'fine-focus sealed tube'
_diffrn_radiation_type MoK\a
_diffrn_radiation_wavelength 0.71073
_diffrn_reflns_av_R_equivalents 0.0488
_diffrn_reflns_av_sigmaI/netI 0.0668
_diffrn_reflns_limit_h_max 8
_diffrn_reflns_limit_h_min -11
_diffrn_reflns_limit_k_max 13
_diffrn_reflns_limit_k_min -12
_diffrn_reflns_limit_l_max 13
_diffrn_reflns_limit_l_min -13
_diffrn_reflns_number 6255
_diffrn_reflns_theta_full 25.99
_diffrn_reflns_theta_max 25.99
_diffrn_reflns_theta_min 2.63
_exptl_absorpt_coefficient_mu 2.138
_exptl_absorpt_correction_T_max 0.6505
_exptl_absorpt_correction_T_min 0.5858
_exptl_absorpt_correction_type multi-scan
_exptl_crystal_colour colorless
_exptl_crystal_density_diffrn 1.707
_exptl_crystal_density_method 'not measured'
_exptl_crystal_description block
_exptl_crystal_F_000 592
_exptl_crystal_size_max 0.28
_exptl_crystal_size_mid 0.25
_exptl_crystal_size_min 0.22
_refine_diff_density_max 0.387
_refine_diff_density_min -0.384
_refine_diff_density_rms 0.069
_refine_ls_abs_structure_details 'Flack H D (1983), Acta Cryst. A39, 876-881'
_refine_ls_abs_structure_Flack 0.04(2)
_refine_ls_extinction_method none
_refine_ls_goodness_of_fit_ref 1.020
_refine_ls_hydrogen_treatment mixed
_refine_ls_matrix_type full
_refine_ls_number_parameters 166
_refine_ls_number_reflns 2251
_refine_ls_number_restraints 12
_refine_ls_restrained_S_all 1.047
_refine_ls_R_factor_all 0.0712
_refine_ls_R_factor_gt 0.0414
_refine_ls_shift/su_max 0.000
_refine_ls_shift/su_mean 0.000
_refine_ls_structure_factor_coef Fsqd
_refine_ls_weighting_details 'calc w=1/[\s^2^(Fo^2^)+(0.0337P)^2^+0.0000P] where P=(Fo^2^+2Fc^2^)/3'
_refine_ls_weighting_scheme calc
_refine_ls_wR_factor_gt 0.0802
_refine_ls_wR_factor_ref 0.0901
_reflns_number_gt 1623
_reflns_number_total 2251
_reflns_threshold_expression >2sigma(I)
_cod_data_source_file c2ce25428j.txt
_cod_data_source_block Zn1b
_cod_depositor_comments
;
The following automatic conversions were performed:

'_symmetry_cell_setting' value 'Orthorhombic' changed to
'orthorhombic' according to
/home/saulius/struct/CIF-dictionaries/cif_core.dic dictionary named
'cif_core.dic' version 2.4.1 from 2010-06-29.

Automatic conversion script
Id: cif_fix_values 1891 2012-01-12 08:04:46Z andrius 
;
_cod_original_cell_volume 1153.5(5)
_cod_original_sg_symbol_H-M 'P2(1)2(1)2(1) '
_cod_database_code 7208471

loop_
_symmetry_equiv_pos_as_xyz
'x, y, z'
'-x+1/2, -y, z+1/2'
'-x, y+1/2, -z+1/2'
'x+1/2, -y+1/2, -z'

loop_
_atom_site_label
_atom_site_type_symbol
_atom_site_fract_x
_atom_site_fract_y
_atom_site_fract_z
_atom_site_U_iso_or_equiv
_atom_site_adp_type
_atom_site_occupancy
_atom_site_symmetry_multiplicity
_atom_site_calc_flag
_atom_site_refinement_flags
Zn1 Zn 0.14384(6) 0.88322(6) 0.68326(5) 0.0516(2) Uani 1 1 d .
C1 C 0.6849(6) 0.7247(6) 0.0751(4) 0.0510(14) Uani 1 1 d .
C2 C 0.6011(5) 0.8118(5) 0.1464(4) 0.0448(14) Uani 1 1 d .
C3 C 0.5346(5) 0.9199(5) 0.1207(4) 0.0431(14) Uani 1 1 d .
C4 C 0.5279(6) 0.9994(6) 0.0096(4) 0.0494(14) Uani 1 1 d .
C5 C 0.5060(5) 0.8812(5) 0.3078(4) 0.0445(11) Uani 1 1 d .
C6 C 0.4821(5) 0.8981(6) 0.4383(4) 0.0477(13) Uani 1 1 d .
C7 C 0.5935(6) 0.9204(8) 0.5099(5) 0.089(3) Uani 1 1 d .
H7 H 0.6821 0.9247 0.4773 0.107 Uiso 1 1 calc R
C8 C 0.5739(8) 0.9365(8) 0.6312(5) 0.102(3) Uani 1 1 d U
H8 H 0.6488 0.9547 0.6807 0.122 Uiso 1 1 calc R
C9 C 0.4437(6) 0.9256(7) 0.6780(5) 0.085(2) Uani 1 1 d .
H9 H 0.4313 0.9349 0.7601 0.102 Uiso 1 1 calc R
C10 C 0.3540(5) 0.8893(5) 0.4909(3) 0.0443(11) Uani 1 1 d .
H10 H 0.2773 0.8739 0.4426 0.053 Uiso 1 1 calc R
N1 N 0.5838(4) 0.7852(4) 0.2659(3) 0.0469(11) Uani 1 1 d .
N2 N 0.4729(4) 0.9657(4) 0.2224(3) 0.0455(11) Uani 1 1 d .
N3 N 0.3347(5) 0.9021(4) 0.6099(3) 0.0518(12) Uani 1 1 d U
O1 O 0.7300(4) 0.6285(5) 0.1241(3) 0.0598(10) Uani 1 1 d .
O2 O 0.7080(4) 0.7512(4) -0.0363(3) 0.0676(12) Uani 1 1 d .
O3 O 0.5956(4) 0.9585(4) -0.0812(3) 0.0599(11) Uani 1 1 d .
O4 O 0.4603(4) 1.0967(4) 0.0148(3) 0.0544(10) Uani 1 1 d .
H2 H 0.655(6) 0.830(6) -0.065(5) 0.082 Uiso 1 1 d .

loop_
_atom_site_aniso_label
_atom_site_aniso_U_11
_atom_site_aniso_U_22
_atom_site_aniso_U_33
_atom_site_aniso_U_23
_atom_site_aniso_U_13
_atom_site_aniso_U_12
Zn1 0.0568(4) 0.0666(4) 0.0315(3) 0.0010(3) 0.0043(3) 0.0011(4)
C1 0.055(4) 0.062(4) 0.036(3) -0.008(3) 0.001(3) 0.001(3)
C2 0.046(4) 0.061(4) 0.027(3) -0.006(2) 0.003(2) -0.001(3)
C3 0.039(3) 0.064(4) 0.026(2) -0.003(2) -0.002(2) -0.004(3)
C4 0.055(4) 0.070(4) 0.024(2) 0.001(3) -0.003(2) -0.009(3)
C5 0.044(3) 0.063(3) 0.026(2) 0.007(3) 0.000(2) -0.005(3)
C6 0.046(3) 0.072(4) 0.025(2) 0.001(3) 0.001(2) -0.009(3)
C7 0.059(4) 0.176(9) 0.033(3) -0.010(4) 0.006(3) -0.041(4)
C8 0.075(4) 0.184(7) 0.046(3) -0.020(4) -0.004(3) -0.035(5)
C9 0.057(4) 0.169(7) 0.030(3) -0.007(4) -0.001(3) -0.020(4)
C10 0.054(3) 0.055(3) 0.024(2) -0.005(2) 0.001(2) -0.004(3)
N1 0.054(3) 0.064(3) 0.0228(19) -0.0010(19) 0.001(2) 0.001(2)
N2 0.046(2) 0.067(3) 0.024(2) -0.004(2) 0.0004(18) 0.003(2)
N3 0.061(3) 0.068(3) 0.0266(19) 0.000(2) 0.0019(19) -0.007(3)
O1 0.066(3) 0.070(3) 0.0436(18) -0.004(2) 0.0058(18) 0.011(2)
O2 0.090(3) 0.087(3) 0.0259(19) -0.005(2) 0.0112(19) 0.014(2)
O3 0.065(3) 0.088(3) 0.0260(17) 0.0006(19) 0.0043(17) -0.001(2)
O4 0.070(3) 0.065(3) 0.0280(17) 0.0054(19) -0.0001(16) 0.009(2)

loop_
_atom_type_symbol
_atom_type_description
_atom_type_scat_dispersion_real
_atom_type_scat_dispersion_imag
_atom_type_scat_source
C C 0.0033 0.0016 'International Tables Vol C Tables 4.2.6.8 and 6.1.1.4'
H H 0.0000 0.0000 'International Tables Vol C Tables 4.2.6.8 and 6.1.1.4'
N N 0.0061 0.0033 'International Tables Vol C Tables 4.2.6.8 and 6.1.1.4'
O O 0.0106 0.0060 'International Tables Vol C Tables 4.2.6.8 and 6.1.1.4'
Zn Zn 0.2839 1.4301 'International Tables Vol C Tables 4.2.6.8 and 6.1.1.4'

loop_
_geom_angle_atom_site_label_1
_geom_angle_atom_site_label_2
_geom_angle_atom_site_label_3
_geom_angle
_geom_angle_site_symmetry_1
_geom_angle_site_symmetry_3
N1 Zn1 N2 120.37(16) 4_466 2_575
N1 Zn1 N3 118.25(17) 4_466 .
N2 Zn1 N3 120.96(18) 2_575 .
N1 Zn1 O4 101.92(15) 4_466 2_575
N2 Zn1 O4 81.29(15) 2_575 2_575
N3 Zn1 O4 93.44(14) . 2_575
N1 Zn1 O1 77.78(16) 4_466 4_466
N2 Zn1 O1 92.42(15) 2_575 4_466
N3 Zn1 O1 93.21(14) . 4_466
O4 Zn1 O1 172.56(14) 2_575 4_466
O1 C1 O2 122.9(5) . .
O1 C1 C2 118.7(5) . .
O2 C1 C2 118.5(5) . .
C3 C2 N1 109.0(4) . .
C3 C2 C1 133.5(5) . .
N1 C2 C1 117.5(5) . .
C2 C3 N2 109.6(4) . .
C2 C3 C4 132.7(5) . .
N2 C3 C4 117.4(5) . .
O4 C4 O3 126.5(5) . .
O4 C4 C3 117.6(5) . .
O3 C4 C3 115.9(5) . .
N2 C5 N1 113.2(4) . .
N2 C5 C6 125.0(5) . .
N1 C5 C6 121.1(4) . .
C7 C6 C10 118.2(4) . .
C7 C6 C5 118.4(4) . .
C10 C6 C5 123.5(4) . .
C6 C7 C8 119.4(5) . .
C9 C8 C7 119.4(6) . .
N3 C9 C8 121.8(5) . .
N3 C10 C6 122.7(4) . .
C5 N1 C2 104.2(4) . .
C5 N1 Zn1 139.0(3) . 4_566
C2 N1 Zn1 115.6(4) . 4_566
C5 N2 C3 104.0(4) . .
C5 N2 Zn1 145.1(3) . 2_574
C3 N2 Zn1 110.4(3) . 2_574
C9 N3 C10 118.5(4) . .
C9 N3 Zn1 120.5(3) . .
C10 N3 Zn1 121.0(3) . .
C1 O1 Zn1 109.2(3) . 4_566
C4 O4 Zn1 112.0(3) . 2_574

loop_
_geom_bond_atom_site_label_1
_geom_bond_atom_site_label_2
_geom_bond_distance
_geom_bond_site_symmetry_2
Zn1 N1 1.978(5) 4_466
Zn1 N2 2.019(4) 2_575
Zn1 N3 2.024(4) .
Zn1 O4 2.143(3) 2_575
Zn1 O1 2.310(3) 4_466
C1 O1 1.246(6) .
C1 O2 1.295(6) .
C1 C2 1.469(7) .
C2 C3 1.353(7) .
C2 N1 1.375(6) .
C3 N2 1.373(5) .
C3 C4 1.506(7) .
C4 O4 1.231(6) .
C4 O3 1.283(6) .
C5 N2 1.353(6) .
C5 N1 1.355(6) .
C5 C6 1.488(6) .
C6 C7 1.360(7) .
C6 C10 1.371(6) .
C7 C8 1.379(8) .
C8 C9 1.365(8) .
C9 N3 1.322(6) .
C10 N3 1.349(5) .
N1 Zn1 1.978(5) 4_566
N2 Zn1 2.019(4) 2_574
O1 Zn1 2.310(3) 4_566
O4 Zn1 2.143(3) 2_574

loop_
_geom_torsion_atom_site_label_1
_geom_torsion_atom_site_label_2
_geom_torsion_atom_site_label_3
_geom_torsion_atom_site_label_4
_geom_torsion
_geom_torsion_site_symmetry_1
_geom_torsion_site_symmetry_4
O1 C1 C2 C3 -177.7(6) . .
O2 C1 C2 C3 1.9(9) . .
O1 C1 C2 N1 3.6(8) . .
O2 C1 C2 N1 -176.7(5) . .
N1 C2 C3 N2 0.0(6) . .
C1 C2 C3 N2 -178.8(6) . .
N1 C2 C3 C4 173.9(5) . .
C1 C2 C3 C4 -4.9(10) . .
C2 C3 C4 O4 -177.9(5) . .
N2 C3 C4 O4 -4.4(7) . .
C2 C3 C4 O3 1.3(8) . .
N2 C3 C4 O3 174.8(4) . .
N2 C5 C6 C7 -107.0(7) . .
N1 C5 C6 C7 62.7(8) . .
N2 C5 C6 C10 74.7(8) . .
N1 C5 C6 C10 -115.7(6) . .
C10 C6 C7 C8 -1.7(10) . .
C5 C6 C7 C8 179.9(7) . .
C6 C7 C8 C9 2.3(12) . .
C7 C8 C9 N3 -1.3(12) . .
C7 C6 C10 N3 0.1(9) . .
C5 C6 C10 N3 178.4(5) . .
N2 C5 N1 C2 0.3(6) . .
C6 C5 N1 C2 -170.5(4) . .
N2 C5 N1 Zn1 -165.5(4) . 4_566
C6 C5 N1 Zn1 23.7(8) . 4_566
C3 C2 N1 C5 -0.2(6) . .
C1 C2 N1 C5 178.8(4) . .
C3 C2 N1 Zn1 169.6(3) . 4_566
C1 C2 N1 Zn1 -11.5(6) . 4_566
N1 C5 N2 C3 -0.3(6) . .
C6 C5 N2 C3 170.0(4) . .
N1 C5 N2 Zn1 170.1(4) . 2_574
C6 C5 N2 Zn1 -19.6(9) . 2_574
C2 C3 N2 C5 0.2(5) . .
C4 C3 N2 C5 -174.8(4) . .
C2 C3 N2 Zn1 -174.0(3) . 2_574
C4 C3 N2 Zn1 11.1(5) . 2_574
C8 C9 N3 C10 -0.3(10) . .
C8 C9 N3 Zn1 178.8(6) . .
C6 C10 N3 C9 0.9(9) . .
C6 C10 N3 Zn1 -178.2(4) . .
N1 Zn1 N3 C9 -90.0(5) 4_466 .
N2 Zn1 N3 C9 82.6(5) 2_575 .
O4 Zn1 N3 C9 164.5(5) 2_575 .
O1 Zn1 N3 C9 -12.2(5) 4_466 .
N1 Zn1 N3 C10 89.0(4) 4_466 .
N2 Zn1 N3 C10 -98.4(4) 2_575 .
O4 Zn1 N3 C10 -16.5(4) 2_575 .
O1 Zn1 N3 C10 166.9(4) 4_466 .
O2 C1 O1 Zn1 -175.0(4) . 4_566
C2 C1 O1 Zn1 4.7(6) . 4_566
O3 C4 O4 Zn1 176.4(4) . 2_574
C3 C4 O4 Zn1 -4.5(6) . 2_574
